data_4338135
loop_
_publ_author_name
'Kleeberg, Christian'
'Grunenberg, J\"org'
'Xie, Xiulan'

_publ_section_title
;
 K-H3C and K-Sn Interactions in Potassium Trimethylstannyl Complexes: A
 Structural, Mechanochemical, and NMR Study.
;
_journal_issue 9
_journal_name_full 'Inorganic chemistry'
_journal_page_first 4400
_journal_page_last 4410
_journal_paper_doi 10.1021/ic500065s
_journal_volume 53
_journal_year 2014
_chemical_formula_moiety 'C12 H24 K O6, C3 H9 Sn'
_chemical_formula_sum 'C15 H33 K O6 Sn'
_chemical_formula_weight 467.20
_chemical_name_systematic
;
 ?
;
_space_group_IT_number 2
_symmetry_cell_setting triclinic
_symmetry_Int_Tables_number 2
_symmetry_space_group_name_Hall '-P 1'
_symmetry_space_group_name_H-M 'P -1'
_atom_sites_solution_hydrogens mixed
_atom_sites_solution_primary direct
_atom_sites_solution_secondary difmap
_audit_creation_method SHELXL-97
_cell_angle_alpha 80.612(7)
_cell_angle_beta 81.612(7)
_cell_angle_gamma 67.214(8)
_cell_formula_units_Z 2
_cell_length_a 8.8884(9)
_cell_length_b 8.8903(8)
_cell_length_c 15.0357(12)
_cell_measurement_reflns_used 10860
_cell_measurement_temperature 100(2)
_cell_measurement_theta_max 75.77
_cell_measurement_theta_min 3.85
_cell_volume 1076.26(18)
_computing_cell_refinement
;
 CrysAlisPro, Oxford Diffraction Ltd.,
 Version 1.171.34.40 (release 27-08-2010 CrysAlis171 .NET)
 (compiled Aug 27 2010,11:50:40)
;
_computing_data_collection
;
 CrysAlisPro, Oxford Diffraction Ltd.,
 Version 1.171.34.40 (release 27-08-2010 CrysAlis171 .NET)
 (compiled Aug 27 2010,11:50:40)
;
_computing_data_reduction
;
 CrysAlisPro, Oxford Diffraction Ltd.,
 Version 1.171.34.40 (release 27-08-2010 CrysAlis171 .NET)
 (compiled Aug 27 2010,11:50:40)
;
_computing_molecular_graphics
;
 Diamond 3.2i, K. Brandenburg, Crystal Impact GbR, Bonn, Germany.
;
_computing_publication_material
;
 WinGX v1.70.01 (L. J. Farrugia, J. Appl. Cryst., 1999, 32, 837-838.)
;
_computing_structure_refinement
;
 SHELXL-97 (G. M. Sheldrick, Acta Cryst. (2008). A64, 122-122)'
;
_computing_structure_solution
;
 SHELXS-97 (G. M. Sheldrick, Acta Cryst. (2008). A64, 112-122)
;
_diffrn_ambient_temperature 100(2)
_diffrn_detector_area_resol_mean 10.3543
_diffrn_measured_fraction_theta_full 0.996
_diffrn_measured_fraction_theta_max 0.996
_diffrn_measurement_device_type 'Oxford Diffraction, Xcalibur, Atlas, Nova'
_diffrn_measurement_method \w-scan
_diffrn_radiation_monochromator mirror
_diffrn_radiation_source 'Nova (Cu) X-ray Source'
_diffrn_radiation_type CuK\a
_diffrn_radiation_wavelength 1.54184
_diffrn_reflns_av_R_equivalents 0.0363
_diffrn_reflns_av_sigmaI/netI 0.0233
_diffrn_reflns_limit_h_max 11
_diffrn_reflns_limit_h_min -10
_diffrn_reflns_limit_k_max 11
_diffrn_reflns_limit_k_min -11
_diffrn_reflns_limit_l_max 18
_diffrn_reflns_limit_l_min -18
_diffrn_reflns_number 16780
_diffrn_reflns_theta_full 75.00
_diffrn_reflns_theta_max 75.00
_diffrn_reflns_theta_min 5.42
_exptl_absorpt_coefficient_mu 11.372
_exptl_absorpt_correction_T_max 1.000
_exptl_absorpt_correction_T_min 0.418
_exptl_absorpt_correction_type multi-scan
_exptl_absorpt_process_details
;
 CrysAlisPro, Agilent Technologies,
 Version 1.171.35.11 (release 16-05-2011 CrysAlis171 .NET)
 (compiled May 16 2011,17:55:39)
 Empirical absorption correction using spherical harmonics,
 implemented in SCALE3 ABSPACK scaling algorithm.
;
_exptl_crystal_colour colourless
_exptl_crystal_density_diffrn 1.442
_exptl_crystal_density_method 'not measured'
_exptl_crystal_description cuboid
_exptl_crystal_F_000 480
_exptl_crystal_recrystallization_method
;
 From a solution in PhMe at ambient temperature.
;
_exptl_crystal_size_max 0.18
_exptl_crystal_size_mid 0.16
_exptl_crystal_size_min 0.11
_refine_diff_density_max 0.827
_refine_diff_density_min -0.947
_refine_diff_density_rms 0.082
_refine_ls_extinction_method none
_refine_ls_goodness_of_fit_ref 1.056
_refine_ls_hydrogen_treatment mixed
_refine_ls_matrix_type full
_refine_ls_number_parameters 244
_refine_ls_number_reflns 4418
_refine_ls_number_restraints 3
_refine_ls_restrained_S_all 1.056
_refine_ls_R_factor_all 0.0268
_refine_ls_R_factor_gt 0.0262
_refine_ls_shift/su_max 0.002
_refine_ls_shift/su_mean 0.000
_refine_ls_structure_factor_coef Fsqd
_refine_ls_weighting_details 'calc w=1/[\s^2^(Fo^2^)+(0.0400P)^2^+0.8738P] where P=(Fo^2^+2Fc^2^)/3'
_refine_ls_weighting_scheme calc
_refine_ls_wR_factor_gt 0.0673
_refine_ls_wR_factor_ref 0.0678
_reflns_number_gt 4300
_reflns_number_total 4418
_reflns_threshold_expression I>2\s(I)
_cod_data_source_file ic500065s_si_002.cif
_cod_data_source_block ck17ck
_cod_depositor_comments
;Adding full bibliography for 4338135--4338138.cif.

The following automatic conversions were performed:

'_atom_sites_solution_hydrogens' value 'geom and difmap' was changed
to 'mixed'.

Automatic conversion script
Id: cif_fix_values 6452 2018-10-05 10:23:21Z andrius 
;
_cod_original_cell_volume 1076.26(17)
_cod_original_sg_symbol_H-M P-1
_cod_database_code 4338135

loop_
_symmetry_equiv_pos_as_xyz
'x, y, z'
'-x, -y, -z'

loop_
_atom_site_label
_atom_site_type_symbol
_atom_site_fract_x
_atom_site_fract_y
_atom_site_fract_z
_atom_site_U_iso_or_equiv
_atom_site_adp_type
_atom_site_occupancy
_atom_site_symmetry_multiplicity
_atom_site_calc_flag
_atom_site_refinement_flags
C1 C -0.0339(3) 0.7100(4) 0.7161(2) 0.0307(6) Uani 1 1 d .
C2 C 0.3267(4) 0.6841(4) 0.61877(19) 0.0315(6) Uani 1 1 d .
C3 C 0.1615(4) 0.9066(4) 0.7831(2) 0.0321(6) Uani 1 1 d .
C4 C -0.2761(3) 0.4265(4) 0.87491(19) 0.0302(6) Uani 1 1 d .
H4A H -0.3926 0.4391 0.8874 0.036 Uiso 1 1 calc R
H4B H -0.2707 0.5372 0.8653 0.036 Uiso 1 1 calc R
C5 C -0.1830(4) 0.3266(4) 0.95315(19) 0.0310(6) Uani 1 1 d .
H5A H -0.2375 0.3737 1.0100 0.037 Uiso 1 1 calc R
H5B H -0.1782 0.2123 0.9590 0.037 Uiso 1 1 calc R
C6 C 0.0749(4) 0.2481(3) 1.01080(17) 0.0316(6) Uani 1 1 d .
H6A H 0.0833 0.1325 1.0238 0.038 Uiso 1 1 calc R
H6B H 0.0231 0.3035 1.0656 0.038 Uiso 1 1 calc R
C7 C 0.2418(4) 0.2545(3) 0.98609(17) 0.0286(5) Uani 1 1 d .
H7A H 0.2322 0.3686 0.9637 0.034 Uiso 1 1 calc R
H7B H 0.3044 0.2178 1.0401 0.034 Uiso 1 1 calc R
C8 C 0.4851(3) 0.1526(3) 0.89141(18) 0.0278(5) Uani 1 1 d .
H8A H 0.5532 0.1060 0.9431 0.033 Uiso 1 1 calc R
H8B H 0.4777 0.2673 0.8733 0.033 Uiso 1 1 calc R
C9 C 0.5619(3) 0.0533(3) 0.81350(19) 0.0284(5) Uani 1 1 d .
H9A H 0.6797 0.0359 0.8021 0.034 Uiso 1 1 calc R
H9B H 0.5519 -0.0553 0.8275 0.034 Uiso 1 1 calc R
C10 C 0.5428(3) 0.0581(3) 0.65730(18) 0.0262(5) Uani 1 1 d .
H10A H 0.5269 -0.0478 0.6667 0.031 Uiso 1 1 calc R
H10B H 0.6616 0.0353 0.6451 0.031 Uiso 1 1 calc R
C11 C 0.4540(3) 0.1656(3) 0.57909(18) 0.0258(5) Uani 1 1 d .
H11A H 0.4573 0.2766 0.5747 0.031 Uiso 1 1 calc R
H11B H 0.5065 0.1187 0.5219 0.031 Uiso 1 1 calc R
C12 C 0.1958(3) 0.2666(4) 0.52045(17) 0.0303(6) Uani 1 1 d .
H12A H 0.2500 0.2205 0.4633 0.036 Uiso 1 1 calc R
H12B H 0.1860 0.3825 0.5142 0.036 Uiso 1 1 calc R
C13 C 0.0285(3) 0.2564(4) 0.54001(19) 0.0321(6) Uani 1 1 d .
H13A H -0.0350 0.3065 0.4867 0.039 Uiso 1 1 calc R
H13B H 0.0393 0.1401 0.5532 0.039 Uiso 1 1 calc R
C14 C -0.2119(3) 0.3329(4) 0.6405(2) 0.0318(6) Uani 1 1 d .
H14A H -0.2006 0.2168 0.6567 0.038 Uiso 1 1 calc R
H14B H -0.2795 0.3795 0.5885 0.038 Uiso 1 1 calc R
C15 C -0.2936(3) 0.4275(4) 0.7196(2) 0.0315(6) Uani 1 1 d .
H15A H -0.2940 0.5405 0.7059 0.038 Uiso 1 1 calc R
H15B H -0.4085 0.4347 0.7320 0.038 Uiso 1 1 calc R
O1 O -0.0216(2) 0.3288(2) 0.93669(12) 0.0276(4) Uani 1 1 d .
O2 O 0.3255(2) 0.1497(2) 0.91731(12) 0.0253(4) Uani 1 1 d .
O3 O 0.4788(2) 0.1415(2) 0.73578(12) 0.0249(4) Uani 1 1 d .
O4 O 0.2887(2) 0.1752(2) 0.59367(12) 0.0243(4) Uani 1 1 d .
O5 O -0.0538(2) 0.3421(2) 0.61609(12) 0.0260(4) Uani 1 1 d .
O6 O -0.2059(2) 0.3453(2) 0.79620(13) 0.0273(4) Uani 1 1 d .
K1 K 0.13514(6) 0.27724(6) 0.76504(3) 0.02051(11) Uani 1 1 d .
Sn1 Sn 0.214973(17) 0.650234(17) 0.759226(10) 0.01985(6) Uani 1 1 d .
H1A H -0.054(5) 0.801(5) 0.682(3) 0.044(10) Uiso 1 1 d .
H1B H -0.043(5) 0.627(5) 0.681(3) 0.046(10) Uiso 1 1 d .
H1C H -0.113(5) 0.726(5) 0.770(3) 0.057(12) Uiso 1 1 d .
H2A H 0.256(5) 0.774(5) 0.593(3) 0.040(10) Uiso 1 1 d .
H2B H 0.426(6) 0.690(6) 0.621(3) 0.064(13) Uiso 1 1 d .
H2C H 0.348(5) 0.595(5) 0.584(3) 0.052(11) Uiso 1 1 d .
H3A H 0.255(5) 0.912(6) 0.795(3) 0.073(15) Uiso 1 1 d D
H3B H 0.140(7) 0.969(7) 0.726(3) 0.11(2) Uiso 1 1 d D
H3C H 0.080(6) 0.950(7) 0.822(4) 0.10(2) Uiso 1 1 d D

loop_
_atom_site_aniso_label
_atom_site_aniso_U_11
_atom_site_aniso_U_22
_atom_site_aniso_U_33
_atom_site_aniso_U_23
_atom_site_aniso_U_13
_atom_site_aniso_U_12
C1 0.0220(12) 0.0416(16) 0.0306(14) -0.0068(13) -0.0032(11) -0.0130(11)
C2 0.0265(14) 0.0405(16) 0.0256(13) -0.0029(12) 0.0005(11) -0.0118(12)
C3 0.0434(17) 0.0271(13) 0.0317(15) -0.0052(11) 0.0008(12) -0.0202(12)
C4 0.0264(13) 0.0375(14) 0.0327(14) -0.0155(12) 0.0079(11) -0.0179(11)
C5 0.0361(14) 0.0384(15) 0.0274(13) -0.0109(11) 0.0084(11) -0.0247(12)
C6 0.0437(16) 0.0321(14) 0.0163(12) -0.0017(10) -0.0013(11) -0.0121(12)
C7 0.0399(15) 0.0257(12) 0.0204(12) -0.0046(10) -0.0109(10) -0.0089(11)
C8 0.0298(13) 0.0297(13) 0.0278(13) -0.0018(10) -0.0113(10) -0.0129(11)
C9 0.0255(12) 0.0282(13) 0.0300(14) 0.0000(10) -0.0114(10) -0.0067(10)
C10 0.0218(12) 0.0288(13) 0.0280(13) -0.0100(10) 0.0018(10) -0.0081(10)
C11 0.0249(12) 0.0303(13) 0.0240(12) -0.0044(10) 0.0023(9) -0.0135(10)
C12 0.0290(13) 0.0372(14) 0.0173(12) -0.0018(10) -0.0027(10) -0.0047(11)
C13 0.0303(14) 0.0403(15) 0.0253(13) -0.0113(11) -0.0094(11) -0.0073(11)
C14 0.0267(13) 0.0416(15) 0.0343(15) -0.0039(12) -0.0089(11) -0.0184(12)
C15 0.0201(12) 0.0405(15) 0.0345(15) -0.0039(12) -0.0028(10) -0.0121(11)
O1 0.0310(10) 0.0364(10) 0.0189(8) -0.0029(7) 0.0001(7) -0.0175(8)
O2 0.0316(9) 0.0252(9) 0.0224(9) -0.0048(7) -0.0054(7) -0.0123(7)
O3 0.0245(9) 0.0253(9) 0.0234(9) -0.0045(7) -0.0058(7) -0.0057(7)
O4 0.0237(9) 0.0302(9) 0.0191(8) 0.0009(7) -0.0032(7) -0.0113(7)
O5 0.0221(9) 0.0338(9) 0.0251(9) -0.0083(7) -0.0042(7) -0.0110(7)
O6 0.0218(8) 0.0344(10) 0.0283(10) -0.0103(8) -0.0013(7) -0.0110(7)
K1 0.0220(2) 0.0240(2) 0.0184(2) -0.00341(18) -0.00251(17) -0.01113(19)
Sn1 0.01887(9) 0.01990(9) 0.02133(10) -0.00239(6) 0.00109(6) -0.00884(6)

loop_
_atom_type_symbol
_atom_type_description
_atom_type_scat_dispersion_real
_atom_type_scat_dispersion_imag
_atom_type_scat_source
C C 0.0181 0.0091 'International Tables Vol C Tables 4.2.6.8 and 6.1.1.4'
H H 0.0000 0.0000 'International Tables Vol C Tables 4.2.6.8 and 6.1.1.4'
O O 0.0492 0.0322 'International Tables Vol C Tables 4.2.6.8 and 6.1.1.4'
K K 0.3868 1.0657 'International Tables Vol C Tables 4.2.6.8 and 6.1.1.4'
Sn Sn 0.0259 5.4591 'International Tables Vol C Tables 4.2.6.8 and 6.1.1.4'

loop_
_geom_angle_atom_site_label_1
_geom_angle_atom_site_label_2
_geom_angle_atom_site_label_3
_geom_angle
_geom_angle_site_symmetry_1
_geom_angle_site_symmetry_3
Sn1 C1 K1 74.23(8) . .
Sn1 C1 H1A 104(3) . .
K1 C1 H1A 155(3) . .
Sn1 C1 H1B 115(2) . .
K1 C1 H1B 53(2) . .
H1A C1 H1B 109(4) . .
Sn1 C1 H1C 109(3) . .
K1 C1 H1C 94(3) . .
H1A C1 H1C 109(4) . .
H1B C1 H1C 110(3) . .
Sn1 C2 H2A 105(2) . .
Sn1 C2 H2B 109(3) . .
H2A C2 H2B 113(4) . .
Sn1 C2 H2C 114(3) . .
H2A C2 H2C 110(3) . .
H2B C2 H2C 105(4) . .
Sn1 C3 K1 164.69(13) . 1_565
Sn1 C3 H3A 108(3) . .
K1 C3 H3A 69(3) 1_565 .
Sn1 C3 H3B 105(4) . .
K1 C3 H3B 63(4) 1_565 .
H3A C3 H3B 105(4) . .
Sn1 C3 H3C 118(4) . .
K1 C3 H3C 77(4) 1_565 .
H3A C3 H3C 112(4) . .
H3B C3 H3C 108(4) . .
O6 C4 C5 108.8(2) . .
O6 C4 H4A 109.9 . .
C5 C4 H4A 109.9 . .
O6 C4 H4B 109.9 . .
C5 C4 H4B 109.9 . .
H4A C4 H4B 108.3 . .
O1 C5 C4 107.7(2) . .
O1 C5 H5A 110.2 . .
C4 C5 H5A 110.2 . .
O1 C5 H5B 110.2 . .
C4 C5 H5B 110.2 . .
H5A C5 H5B 108.5 . .
O1 C6 C7 108.4(2) . .
O1 C6 H6A 110.0 . .
C7 C6 H6A 110.0 . .
O1 C6 H6B 110.0 . .
C7 C6 H6B 110.0 . .
H6A C6 H6B 108.4 . .
O2 C7 C6 109.1(2) . .
O2 C7 H7A 109.9 . .
C6 C7 H7A 109.9 . .
O2 C7 H7B 109.9 . .
C6 C7 H7B 109.9 . .
H7A C7 H7B 108.3 . .
O2 C8 C9 108.9(2) . .
O2 C8 H8A 109.9 . .
C9 C8 H8A 109.9 . .
O2 C8 H8B 109.9 . .
C9 C8 H8B 109.9 . .
H8A C8 H8B 108.3 . .
O3 C9 C8 108.0(2) . .
O3 C9 H9A 110.1 . .
C8 C9 H9A 110.1 . .
O3 C9 H9B 110.1 . .
C8 C9 H9B 110.1 . .
H9A C9 H9B 108.4 . .
O3 C10 C11 108.2(2) . .
O3 C10 H10A 110.1 . .
C11 C10 H10A 110.1 . .
O3 C10 H10B 110.1 . .
C11 C10 H10B 110.1 . .
H10A C10 H10B 108.4 . .
O4 C11 C10 108.0(2) . .
O4 C11 H11A 110.1 . .
C10 C11 H11A 110.1 . .
O4 C11 H11B 110.1 . .
C10 C11 H11B 110.1 . .
H11A C11 H11B 108.4 . .
O4 C12 C13 107.7(2) . .
O4 C12 H12A 110.2 . .
C13 C12 H12A 110.2 . .
O4 C12 H12B 110.2 . .
C13 C12 H12B 110.2 . .
H12A C12 H12B 108.5 . .
O5 C13 C12 108.5(2) . .
O5 C13 H13A 110.0 . .
C12 C13 H13A 110.0 . .
O5 C13 H13B 110.0 . .
C12 C13 H13B 110.0 . .
H13A C13 H13B 108.4 . .
O5 C14 C15 109.2(2) . .
O5 C14 H14A 109.8 . .
C15 C14 H14A 109.8 . .
O5 C14 H14B 109.8 . .
C15 C14 H14B 109.8 . .
H14A C14 H14B 108.3 . .
O6 C15 C14 108.6(2) . .
O6 C15 H15A 110.0 . .
C14 C15 H15A 110.0 . .
O6 C15 H15B 110.0 . .
C14 C15 H15B 110.0 . .
H15A C15 H15B 108.4 . .
C6 O1 C5 112.6(2) . .
C6 O1 K1 116.64(15) . .
C5 O1 K1 117.19(15) . .
C8 O2 C7 110.93(19) . .
C8 O2 K1 109.08(14) . .
C7 O2 K1 106.37(14) . .
C10 O3 C9 112.7(2) . .
C10 O3 K1 115.61(14) . .
C9 O3 K1 115.34(15) . .
C12 O4 C11 112.6(2) . .
C12 O4 K1 113.45(14) . .
C11 O4 K1 112.60(14) . .
C13 O5 C14 111.6(2) . .
C13 O5 K1 115.80(14) . .
C14 O5 K1 114.16(15) . .
C15 O6 C4 112.4(2) . .
C15 O6 K1 113.78(15) . .
C4 O6 K1 111.75(14) . .
O1 K1 O3 121.39(6) . .
O1 K1 O6 60.19(6) . .
O3 K1 O6 168.03(6) . .
O1 K1 O5 119.60(6) . .
O3 K1 O5 118.88(5) . .
O6 K1 O5 60.11(5) . .
O1 K1 O4 170.74(6) . .
O3 K1 O4 59.83(5) . .
O6 K1 O4 116.49(5) . .
O5 K1 O4 59.37(5) . .
O1 K1 O2 61.24(6) . .
O3 K1 O2 60.68(5) . .
O6 K1 O2 117.73(6) . .
O5 K1 O2 169.00(5) . .
O4 K1 O2 117.79(5) . .
O1 K1 C3 94.25(7) . 1_545
O3 K1 C3 84.52(7) . 1_545
O6 K1 C3 83.52(7) . 1_545
O5 K1 C3 87.59(7) . 1_545
O4 K1 C3 76.60(7) . 1_545
O2 K1 C3 81.42(7) . 1_545
O1 K1 C1 85.52(6) . .
O3 K1 C1 113.81(6) . .
O6 K1 C1 77.84(6) . .
O5 K1 C1 74.17(6) . .
O4 K1 C1 102.46(6) . .
O2 K1 C1 116.51(6) . .
C3 K1 C1 158.64(8) 1_545 .
O1 K1 Sn1 88.19(4) . .
O3 K1 Sn1 81.62(4) . .
O6 K1 Sn1 110.33(4) . .
O5 K1 Sn1 104.06(4) . .
O4 K1 Sn1 101.01(4) . .
O2 K1 Sn1 86.85(4) . .
C3 K1 Sn1 165.03(6) 1_545 .
C1 K1 Sn1 36.25(4) . .
O1 K1 H1B 94.8(8) . .
O3 K1 H1B 118.2(7) . .
O6 K1 H1B 72.3(7) . .
O5 K1 H1B 59.0(8) . .
O4 K1 H1B 92.1(8) . .
O2 K1 H1B 131.7(8) . .
C3 K1 H1B 145.3(8) 1_545 .
C1 K1 H1B 15.2(8) . .
Sn1 K1 H1B 48.7(8) . .
C3 Sn1 C2 93.37(11) . .
C3 Sn1 C1 93.48(12) . .
C2 Sn1 C1 94.02(11) . .
C3 Sn1 K1 156.67(8) . .
C2 Sn1 K1 103.37(9) . .
C1 Sn1 K1 69.52(9) . .

loop_
_geom_bond_atom_site_label_1
_geom_bond_atom_site_label_2
_geom_bond_distance
_geom_bond_site_symmetry_2
C1 Sn1 2.234(3) .
C1 K1 3.539(3) .
C1 H1A 0.85(4) .
C1 H1B 1.00(4) .
C1 H1C 0.98(5) .
C2 Sn1 2.225(3) .
C2 H2A 0.87(4) .
C2 H2B 0.91(5) .
C2 H2C 0.96(4) .
C3 Sn1 2.220(3) .
C3 K1 3.181(3) 1_565
C3 H3A 0.90(4) .
C3 H3B 0.94(5) .
C3 H3C 0.86(5) .
C4 O6 1.423(3) .
C4 C5 1.494(4) .
C4 H4A 0.9900 .
C4 H4B 0.9900 .
C5 O1 1.427(3) .
C5 H5A 0.9900 .
C5 H5B 0.9900 .
C6 O1 1.426(3) .
C6 C7 1.497(4) .
C6 H6A 0.9900 .
C6 H6B 0.9900 .
C7 O2 1.430(3) .
C7 H7A 0.9900 .
C7 H7B 0.9900 .
C8 O2 1.424(3) .
C8 C9 1.502(4) .
C8 H8A 0.9900 .
C8 H8B 0.9900 .
C9 O3 1.424(3) .
C9 H9A 0.9900 .
C9 H9B 0.9900 .
C10 O3 1.424(3) .
C10 C11 1.496(4) .
C10 H10A 0.9900 .
C10 H10B 0.9900 .
C11 O4 1.424(3) .
C11 H11A 0.9900 .
C11 H11B 0.9900 .
C12 O4 1.417(3) .
C12 C13 1.507(4) .
C12 H12A 0.9900 .
C12 H12B 0.9900 .
C13 O5 1.425(3) .
C13 H13A 0.9900 .
C13 H13B 0.9900 .
C14 O5 1.430(3) .
C14 C15 1.500(4) .
C14 H14A 0.9900 .
C14 H14B 0.9900 .
C15 O6 1.420(3) .
C15 H15A 0.9900 .
C15 H15B 0.9900 .
O1 K1 2.7666(19) .
O2 K1 2.8614(19) .
O3 K1 2.8121(19) .
O4 K1 2.8465(18) .
O5 K1 2.8450(18) .
O6 K1 2.8339(19) .
K1 C3 3.181(3) 1_545
K1 Sn1 3.6355(6) .
K1 H1B 3.04(4) .

loop_
_geom_torsion_atom_site_label_1
_geom_torsion_atom_site_label_2
_geom_torsion_atom_site_label_3
_geom_torsion_atom_site_label_4
_geom_torsion
_geom_torsion_site_symmetry_1
_geom_torsion_site_symmetry_4
O6 C4 C5 O1 66.5(3) . .
O1 C6 C7 O2 -69.9(3) . .
O2 C8 C9 O3 70.6(3) . .
O3 C10 C11 O4 -68.1(3) . .
O4 C12 C13 O5 67.1(3) . .
O5 C14 C15 O6 -67.1(3) . .
C7 C6 O1 C5 178.9(2) . .
C7 C6 O1 K1 39.2(3) . .
C4 C5 O1 C6 175.2(2) . .
C4 C5 O1 K1 -45.3(2) . .
C9 C8 O2 C7 -174.9(2) . .
C9 C8 O2 K1 -58.0(2) . .
C6 C7 O2 C8 179.7(2) . .
C6 C7 O2 K1 61.2(2) . .
C11 C10 O3 C9 -176.6(2) . .
C11 C10 O3 K1 47.7(2) . .
C8 C9 O3 C10 179.7(2) . .
C8 C9 O3 K1 -44.5(2) . .
C13 C12 O4 C11 175.4(2) . .
C13 C12 O4 K1 -55.2(2) . .
C10 C11 O4 C12 -176.4(2) . .
C10 C11 O4 K1 53.8(2) . .
C12 C13 O5 C14 -178.1(2) . .
C12 C13 O5 K1 -45.2(3) . .
C15 C14 O5 C13 -179.0(2) . .
C15 C14 O5 K1 47.3(3) . .
C14 C15 O6 C4 -179.6(2) . .
C14 C15 O6 K1 52.2(2) . .
C5 C4 O6 C15 176.5(2) . .
C5 C4 O6 K1 -54.2(2) . .
C6 O1 K1 O3 -14.93(19) . .
C5 O1 K1 O3 -152.80(17) . .
C6 O1 K1 O6 151.28(19) . .
C5 O1 K1 O6 13.40(17) . .
C6 O1 K1 O5 160.87(16) . .
C5 O1 K1 O5 23.00(19) . .
C6 O1 K1 O4 79.9(4) . .
C5 O1 K1 O4 -57.9(4) . .
C6 O1 K1 O2 -6.56(16) . .
C5 O1 K1 O2 -144.44(19) . .
C6 O1 K1 C3 71.24(18) . 1_545
C5 O1 K1 C3 -66.63(19) . 1_545
C6 O1 K1 C1 -130.18(18) . .
C5 O1 K1 C1 91.95(18) . .
C6 O1 K1 Sn1 -93.97(17) . .
C5 O1 K1 Sn1 128.16(18) . .
C10 O3 K1 O1 154.42(15) . .
C9 O3 K1 O1 19.94(18) . .
C10 O3 K1 O6 60.4(3) . .
C9 O3 K1 O6 -74.1(3) . .
C10 O3 K1 O5 -21.40(18) . .
C9 O3 K1 O5 -155.89(15) . .
C10 O3 K1 O4 -14.89(15) . .
C9 O3 K1 O4 -149.38(17) . .
C10 O3 K1 O2 146.01(17) . .
C9 O3 K1 O2 11.53(15) . .
C10 O3 K1 C3 62.79(17) . 1_545
C9 O3 K1 C3 -71.70(16) . 1_545
C10 O3 K1 C1 -105.83(17) . .
C9 O3 K1 C1 119.69(16) . .
C10 O3 K1 Sn1 -122.89(16) . .
C9 O3 K1 Sn1 102.62(16) . .
C15 O6 K1 O1 150.38(18) . .
C4 O6 K1 O1 21.81(16) . .
C15 O6 K1 O3 -108.5(3) . .
C4 O6 K1 O3 122.9(3) . .
C15 O6 K1 O5 -19.99(16) . .
C4 O6 K1 O5 -148.57(19) . .
C15 O6 K1 O4 -39.42(18) . .
C4 O6 K1 O4 -168.00(16) . .
C15 O6 K1 O2 172.32(16) . .
C4 O6 K1 O2 43.74(18) . .
C15 O6 K1 C3 -110.93(17) . 1_545
C4 O6 K1 C3 120.49(18) . 1_545
C15 O6 K1 C1 58.58(17) . .
C4 O6 K1 C1 -69.99(17) . .
C15 O6 K1 Sn1 74.93(17) . .
C4 O6 K1 Sn1 -53.65(17) . .
C13 O5 K1 O1 -156.46(17) . .
C14 O5 K1 O1 -24.76(18) . .
C13 O5 K1 O3 19.44(19) . .
C14 O5 K1 O3 151.15(16) . .
C13 O5 K1 O6 -146.86(19) . .
C14 O5 K1 O6 -15.16(16) . .
C13 O5 K1 O4 12.90(17) . .
C14 O5 K1 O4 144.60(18) . .
C13 O5 K1 O2 -65.2(4) . .
C14 O5 K1 O2 66.5(3) . .
C13 O5 K1 C3 -62.95(18) . 1_545
C14 O5 K1 C3 68.76(17) . 1_545
C13 O5 K1 C1 128.28(19) . .
C14 O5 K1 C1 -100.02(17) . .
C13 O5 K1 Sn1 107.53(17) . .
C14 O5 K1 Sn1 -120.77(16) . .
C12 O4 K1 O1 109.3(4) . .
C11 O4 K1 O1 -121.4(4) . .
C12 O4 K1 O3 -150.39(18) . .
C11 O4 K1 O3 -21.05(14) . .
C12 O4 K1 O6 42.56(18) . .
C11 O4 K1 O6 171.90(15) . .
C12 O4 K1 O5 22.98(16) . .
C11 O4 K1 O5 152.32(17) . .
C12 O4 K1 O2 -169.20(16) . .
C11 O4 K1 O2 -39.86(16) . .
C12 O4 K1 C3 118.18(18) . 1_545
C11 O4 K1 C3 -112.48(16) . 1_545
C12 O4 K1 C1 -39.92(18) . .
C11 O4 K1 C1 89.42(16) . .
C12 O4 K1 Sn1 -76.94(17) . .
C11 O4 K1 Sn1 52.40(15) . .
C8 O2 K1 O1 -147.58(16) . .
C7 O2 K1 O1 -27.88(15) . .
C8 O2 K1 O3 24.23(14) . .
C7 O2 K1 O3 143.94(16) . .
C8 O2 K1 O6 -169.28(14) . .
C7 O2 K1 O6 -49.57(16) . .
C8 O2 K1 O5 115.0(3) . .
C7 O2 K1 O5 -125.3(3) . .
C8 O2 K1 O4 42.87(16) . .
C7 O2 K1 O4 162.58(15) . .
C8 O2 K1 C3 112.73(15) . 1_545
C7 O2 K1 C3 -127.56(16) . 1_545
C8 O2 K1 C1 -79.50(15) . .
C7 O2 K1 C1 40.21(17) . .
C8 O2 K1 Sn1 -57.92(14) . .
C7 O2 K1 Sn1 61.79(15) . .
Sn1 C1 K1 O1 93.05(8) . .
Sn1 C1 K1 O3 -29.40(9) . .
Sn1 C1 K1 O6 153.50(8) . .
Sn1 C1 K1 O5 -144.46(9) . .
Sn1 C1 K1 O4 -91.69(8) . .
Sn1 C1 K1 O2 38.39(10) . .
Sn1 C1 K1 C3 -176.74(17) . 1_545
K1 C3 Sn1 C2 -4.1(5) 1_565 .
K1 C3 Sn1 C1 -98.3(5) 1_565 .
K1 C3 Sn1 K1 -140.3(4) 1_565 .
K1 C1 Sn1 C3 -163.59(8) . .
K1 C1 Sn1 C2 102.77(9) . .
O1 K1 Sn1 C3 -39.5(2) . .
O3 K1 Sn1 C3 -161.6(2) . .
O6 K1 Sn1 C3 17.7(2) . .
O5 K1 Sn1 C3 80.6(2) . .
O4 K1 Sn1 C3 141.5(2) . .
O2 K1 Sn1 C3 -100.8(2) . .
C3 K1 Sn1 C3 -139.2(4) 1_545 .
C1 K1 Sn1 C3 45.4(2) . .
O1 K1 Sn1 C2 -174.22(9) . .
O3 K1 Sn1 C2 63.68(9) . .
O6 K1 Sn1 C2 -117.05(9) . .
O5 K1 Sn1 C2 -54.12(9) . .
O4 K1 Sn1 C2 6.78(9) . .
O2 K1 Sn1 C2 124.49(9) . .
C3 K1 Sn1 C2 86.1(2) 1_545 .
C1 K1 Sn1 C2 -89.33(12) . .
O1 K1 Sn1 C1 -84.89(9) . .
O3 K1 Sn1 C1 153.00(9) . .
O6 K1 Sn1 C1 -27.72(9) . .
O5 K1 Sn1 C1 35.21(9) . .
O4 K1 Sn1 C1 96.11(9) . .
O2 K1 Sn1 C1 -146.18(9) . .
C3 K1 Sn1 C1 175.4(2) 1_545 .
